data_7019067
loop_
_publ_author_name
'Suttil, James A.'
'McGuinness, David S.'
'Pichler, Markus'
'Gardiner, Michael G.'
'Morgan, David H.'
'Evans, Stephen J.'

_publ_section_title
;
 Preparation and structures of aryloxy- and alkoxy-Ti(iv) complexes and
 their evaluation in ethylene oligomerisation and polymerisation.
;
_journal_issue 22
_journal_name_full 'Dalton transactions (Cambridge, England : 2003)'
_journal_page_first 6625
_journal_page_last 6633
_journal_paper_doi 10.1039/c2dt11737a
_journal_volume 41
_journal_year 2012
_chemical_formula_moiety 'C20 H25 Cl3 O4 Ti'
_chemical_formula_sum 'C20 H25 Cl3 O4 Ti'
_chemical_formula_weight 483.65
_chemical_name_systematic
;
?
;
_space_group_IT_number 14
_symmetry_cell_setting monoclinic
_symmetry_Int_Tables_number 14
_symmetry_space_group_name_Hall '-P 2ybc'
_symmetry_space_group_name_H-M 'P 1 21/c 1'
_atom_sites_solution_hydrogens geom
_atom_sites_solution_primary direct
_atom_sites_solution_secondary difmap
_audit_creation_method SHELXL-97
_cell_angle_alpha 90.00
_cell_angle_beta 95.988(15)
_cell_angle_gamma 90.00
_cell_formula_units_Z 4
_cell_length_a 9.713(5)
_cell_length_b 12.471(5)
_cell_length_c 18.199(6)
_cell_measurement_reflns_used 20318
_cell_measurement_temperature 100(2)
_cell_measurement_theta_max 30.60
_cell_measurement_theta_min 1.95
_cell_volume 2192.4(16)
_computing_cell_refinement XDS
_computing_data_collection BLU-ICE
_computing_data_reduction XDS
_computing_molecular_graphics
;
'X-SEED (Barbour, 2008) and ORTEPIII (Farrugia, 1998)'
;
_computing_publication_material 'WinGX (Farrugia, 1999)'
_computing_structure_refinement 'SHELXL-97 (Sheldrick, 1997)'
_computing_structure_solution 'SHELXS-97 (Sheldrick, 1990)'
_diffrn_ambient_temperature 100(2)
_diffrn_detector_area_resol_mean 'ADSC Q315'
_diffrn_measured_fraction_theta_full 0.964
_diffrn_measured_fraction_theta_max 0.964
_diffrn_measurement_device_type '3-ID1 Australian Synchrotron'
_diffrn_measurement_method Rotation
_diffrn_radiation_monochromator Si<111>
_diffrn_radiation_source 'Synchrotron ID'
_diffrn_radiation_type Synchrotron
_diffrn_radiation_wavelength 0.70000
_diffrn_reflns_av_R_equivalents 0.1065
_diffrn_reflns_av_sigmaI/netI 0.0650
_diffrn_reflns_limit_h_max 14
_diffrn_reflns_limit_h_min -14
_diffrn_reflns_limit_k_max 18
_diffrn_reflns_limit_k_min -18
_diffrn_reflns_limit_l_max 26
_diffrn_reflns_limit_l_min -26
_diffrn_reflns_number 44892
_diffrn_reflns_theta_full 30.60
_diffrn_reflns_theta_max 30.60
_diffrn_reflns_theta_min 1.95
_exptl_absorpt_coefficient_mu 0.779
_exptl_absorpt_correction_type none
_exptl_crystal_colour red
_exptl_crystal_density_diffrn 1.465
_exptl_crystal_density_method 'not measured'
_exptl_crystal_description prism
_exptl_crystal_F_000 1000
_exptl_crystal_size_max 0.04
_exptl_crystal_size_mid 0.04
_exptl_crystal_size_min 0.02
_refine_diff_density_max 2.248
_refine_diff_density_min -0.780
_refine_diff_density_rms 0.162
_refine_ls_extinction_method none
_refine_ls_goodness_of_fit_ref 1.039
_refine_ls_hydrogen_treatment constr
_refine_ls_matrix_type full
_refine_ls_number_parameters 253
_refine_ls_number_reflns 6801
_refine_ls_number_restraints 0
_refine_ls_restrained_S_all 1.039
_refine_ls_R_factor_all 0.1102
_refine_ls_R_factor_gt 0.0860
_refine_ls_shift/su_max 0.001
_refine_ls_shift/su_mean 0.000
_refine_ls_structure_factor_coef Fsqd
_refine_ls_weighting_details 'calc w=1/[\s^2^(Fo^2^)+(0.1804P)^2^+0.6882P] where P=(Fo^2^+2Fc^2^)/3'
_refine_ls_weighting_scheme calc
_refine_ls_wR_factor_gt 0.2353
_refine_ls_wR_factor_ref 0.2552
_reflns_number_gt 5004
_reflns_number_total 6801
_reflns_threshold_expression >2sigma(I)
_cod_data_source_file c2dt11737a.txt
_cod_data_source_block d:\as10js5
_cod_original_cell_volume 2192.4(15)
_cod_original_sg_symbol_H-M 'P 21/c'
_cod_database_code 7019067

loop_
_symmetry_equiv_pos_as_xyz
'x, y, z'
'-x, y+1/2, -z+1/2'
'-x, -y, -z'
'x, -y-1/2, z-1/2'

loop_
_atom_site_label
_atom_site_type_symbol
_atom_site_fract_x
_atom_site_fract_y
_atom_site_fract_z
_atom_site_U_iso_or_equiv
_atom_site_adp_type
_atom_site_occupancy
_atom_site_symmetry_multiplicity
_atom_site_calc_flag
_atom_site_refinement_flags
Ti1 Ti 0.91258(5) 0.26886(4) 0.12307(3) 0.02436(18) Uani 1 1 d .
Cl1 Cl 0.90161(9) 0.27724(6) -0.00462(5) 0.0321(2) Uani 1 1 d .
Cl2 Cl 0.78826(10) 0.42340(6) 0.13180(6) 0.0421(3) Uani 1 1 d .
Cl3 Cl 0.96380(9) 0.25185(7) 0.25081(5) 0.0356(2) Uani 1 1 d .
O1 O 0.7664(2) 0.17997(17) 0.12467(13) 0.0263(5) Uani 1 1 d .
O2 O 0.6669(2) -0.01295(17) 0.09123(13) 0.0284(5) Uani 1 1 d .
O3 O 1.0980(2) 0.36022(19) 0.12641(14) 0.0324(5) Uani 1 1 d .
O4 O 1.0474(2) 0.13748(17) 0.11594(13) 0.0275(5) Uani 1 1 d .
C1 C 0.6633(3) 0.1438(2) 0.16245(18) 0.0251(6) Uani 1 1 d .
C2 C 0.6095(3) 0.0412(2) 0.14650(17) 0.0238(6) Uani 1 1 d .
C3 C 0.5051(3) 0.0022(3) 0.18542(19) 0.0302(7) Uani 1 1 d .
H3 H 0.4687 -0.0675 0.1754 0.036 Uiso 1 1 calc R
C4 C 0.4536(3) 0.0655(3) 0.23933(19) 0.0321(7) Uani 1 1 d .
H4 H 0.3824 0.0383 0.2662 0.038 Uiso 1 1 calc R
C5 C 0.5051(3) 0.1675(3) 0.2542(2) 0.0331(7) Uani 1 1 d .
H5 H 0.4680 0.2103 0.2906 0.040 Uiso 1 1 calc R
C6 C 0.6105(3) 0.2076(3) 0.2163(2) 0.0306(7) Uani 1 1 d .
H6 H 0.6464 0.2775 0.2267 0.037 Uiso 1 1 calc R
C7 C 0.6406(3) -0.1228(2) 0.08234(17) 0.0231(6) Uani 1 1 d .
C8 C 0.5243(3) -0.1574(3) 0.0384(2) 0.0302(7) Uani 1 1 d .
H8 H 0.4586 -0.1073 0.0165 0.036 Uiso 1 1 calc R
C9 C 0.5054(4) -0.2677(3) 0.0267(2) 0.0335(7) Uani 1 1 d .
H9 H 0.4252 -0.2930 -0.0025 0.040 Uiso 1 1 calc R
C10 C 0.6025(4) -0.3394(3) 0.0573(2) 0.0324(7) Uani 1 1 d .
H10 H 0.5892 -0.4141 0.0491 0.039 Uiso 1 1 calc R
C11 C 0.7204(3) -0.3028(3) 0.1003(2) 0.0296(6) Uani 1 1 d .
H11 H 0.7881 -0.3525 0.1206 0.036 Uiso 1 1 calc R
C12 C 0.7391(3) -0.1940(2) 0.11350(17) 0.0247(6) Uani 1 1 d .
H12 H 0.8184 -0.1688 0.1435 0.030 Uiso 1 1 calc R
C13 C 1.1181(4) 0.4529(3) 0.0781(3) 0.0471(10) Uani 1 1 d .
H13A H 1.0486 0.5093 0.0845 0.057 Uiso 1 1 calc R
H13B H 1.1093 0.4307 0.0256 0.057 Uiso 1 1 calc R
C14 C 1.2633(4) 0.4940(3) 0.1017(3) 0.0419(9) Uani 1 1 d .
H14A H 1.2615 0.5543 0.1370 0.050 Uiso 1 1 calc R
H14B H 1.3095 0.5178 0.0586 0.050 Uiso 1 1 calc R
C15 C 1.3356(4) 0.3960(3) 0.1385(2) 0.0403(8) Uani 1 1 d .
H15A H 1.3656 0.3455 0.1014 0.048 Uiso 1 1 calc R
H15B H 1.4167 0.4170 0.1730 0.048 Uiso 1 1 calc R
C16 C 1.2229(4) 0.3480(3) 0.1793(2) 0.0398(8) Uani 1 1 d .
H16A H 1.2417 0.2715 0.1910 0.048 Uiso 1 1 calc R
H16B H 1.2132 0.3874 0.2257 0.048 Uiso 1 1 calc R
C17 C 1.1633(5) 0.1267(3) 0.0716(3) 0.0490(11) Uani 1 1 d .
H17A H 1.2471 0.1613 0.0968 0.059 Uiso 1 1 calc R
H17B H 1.1411 0.1608 0.0227 0.059 Uiso 1 1 calc R
C18 C 1.1863(4) 0.0100(3) 0.0632(2) 0.0365(8) Uani 1 1 d .
H18A H 1.2864 -0.0056 0.0639 0.044 Uiso 1 1 calc R
H18B H 1.1382 -0.0161 0.0159 0.044 Uiso 1 1 calc R
C19 C 1.1281(4) -0.0428(3) 0.1276(2) 0.0408(8) Uani 1 1 d .
H19A H 1.0815 -0.1110 0.1122 0.049 Uiso 1 1 calc R
H19B H 1.2025 -0.0580 0.1677 0.049 Uiso 1 1 calc R
C20 C 1.0276(5) 0.0349(3) 0.1526(2) 0.0450(10) Uani 1 1 d .
H20A H 0.9320 0.0088 0.1396 0.054 Uiso 1 1 calc R
H20B H 1.0431 0.0438 0.2069 0.054 Uiso 1 1 calc R

loop_
_atom_site_aniso_label
_atom_site_aniso_U_11
_atom_site_aniso_U_22
_atom_site_aniso_U_33
_atom_site_aniso_U_23
_atom_site_aniso_U_13
_atom_site_aniso_U_12
Ti1 0.0207(3) 0.0189(3) 0.0358(4) -0.00380(19) 0.0140(2) 0.00121(17)
Cl1 0.0330(4) 0.0289(4) 0.0358(4) 0.0015(3) 0.0107(3) -0.0050(3)
Cl2 0.0386(5) 0.0209(4) 0.0707(7) -0.0018(3) 0.0238(4) 0.0087(3)
Cl3 0.0333(4) 0.0406(4) 0.0350(5) -0.0073(3) 0.0141(3) -0.0025(3)
O1 0.0208(9) 0.0215(9) 0.0396(12) -0.0005(8) 0.0172(9) -0.0003(8)
O2 0.0303(11) 0.0194(9) 0.0402(12) 0.0005(8) 0.0258(9) 0.0000(8)
O3 0.0278(11) 0.0282(11) 0.0424(14) 0.0029(9) 0.0100(10) -0.0043(9)
O4 0.0254(10) 0.0218(10) 0.0392(12) 0.0031(8) 0.0218(9) 0.0036(8)
C1 0.0203(12) 0.0233(12) 0.0341(15) 0.0030(11) 0.0152(11) 0.0061(10)
C2 0.0198(12) 0.0229(12) 0.0313(14) 0.0023(11) 0.0147(11) 0.0055(10)
C3 0.0268(14) 0.0272(14) 0.0402(18) 0.0044(12) 0.0206(13) 0.0015(11)
C4 0.0273(15) 0.0360(16) 0.0368(17) 0.0063(13) 0.0218(13) 0.0050(12)
C5 0.0285(15) 0.0353(16) 0.0396(17) -0.0005(13) 0.0235(13) 0.0071(13)
C6 0.0280(15) 0.0263(14) 0.0408(18) -0.0030(12) 0.0192(13) 0.0028(12)
C7 0.0221(12) 0.0186(12) 0.0319(15) 0.0010(10) 0.0179(11) 0.0015(9)
C8 0.0205(13) 0.0309(15) 0.0405(18) 0.0053(13) 0.0094(12) 0.0069(11)
C9 0.0240(14) 0.0372(17) 0.0403(19) -0.0002(14) 0.0088(13) -0.0047(12)
C10 0.0351(16) 0.0208(13) 0.0449(19) -0.0026(12) 0.0205(14) -0.0021(12)
C11 0.0249(14) 0.0244(14) 0.0418(17) 0.0065(12) 0.0142(12) 0.0060(11)
C12 0.0230(13) 0.0237(13) 0.0295(15) 0.0042(11) 0.0124(11) 0.0013(10)
C13 0.0342(18) 0.0383(19) 0.068(3) 0.0203(19) 0.0027(18) -0.0113(15)
C14 0.0360(18) 0.0324(17) 0.058(2) 0.0028(16) 0.0096(16) -0.0123(14)
C15 0.0269(16) 0.044(2) 0.051(2) 0.0034(16) 0.0065(15) -0.0066(14)
C16 0.0309(17) 0.045(2) 0.044(2) 0.0065(16) 0.0064(15) -0.0033(15)
C17 0.051(2) 0.0263(16) 0.079(3) 0.0075(17) 0.054(2) 0.0072(15)
C18 0.0357(17) 0.0355(17) 0.0421(19) 0.0051(14) 0.0225(15) 0.0124(14)
C19 0.0425(19) 0.0252(15) 0.060(2) 0.0030(15) 0.0296(17) 0.0039(14)
C20 0.051(2) 0.0315(17) 0.060(2) 0.0178(16) 0.0399(19) 0.0174(16)

loop_
_atom_type_symbol
_atom_type_description
_atom_type_scat_dispersion_real
_atom_type_scat_dispersion_imag
_atom_type_scat_source
C C 0.0033 0.0016 'International Tables Vol C Tables 4.2.6.8 and 6.1.1.4'
H H 0.0000 0.0000 'International Tables Vol C Tables 4.2.6.8 and 6.1.1.4'
O O 0.0106 0.0060 'International Tables Vol C Tables 4.2.6.8 and 6.1.1.4'
Cl Cl 0.1484 0.1585 'International Tables Vol C Tables 4.2.6.8 and 6.1.1.4'
Ti Ti 0.2776 0.4457 'International Tables Vol C Tables 4.2.6.8 and 6.1.1.4'

loop_
_geom_angle_atom_site_label_1
_geom_angle_atom_site_label_2
_geom_angle_atom_site_label_3
_geom_angle
O1 Ti1 O4 91.05(10)
O1 Ti1 O3 173.92(10)
O4 Ti1 O3 83.61(10)
O1 Ti1 Cl2 95.42(8)
O4 Ti1 Cl2 173.51(7)
O3 Ti1 Cl2 89.91(8)
O1 Ti1 Cl1 95.16(8)
O4 Ti1 Cl1 86.40(7)
O3 Ti1 Cl1 87.41(8)
Cl2 Ti1 Cl1 93.57(4)
O1 Ti1 Cl3 90.82(8)
O4 Ti1 Cl3 85.50(7)
O3 Ti1 Cl3 85.89(8)
Cl2 Ti1 Cl3 93.81(4)
Cl1 Ti1 Cl3 170.01(4)
C1 O1 Ti1 147.2(2)
C2 O2 C7 118.8(2)
C16 O3 C13 108.6(3)
C16 O3 Ti1 126.8(2)
C13 O3 Ti1 124.5(2)
C17 O4 C20 108.5(2)
C17 O4 Ti1 128.7(2)
C20 O4 Ti1 122.61(18)
O1 C1 C6 120.8(3)
O1 C1 C2 118.7(3)
C6 C1 C2 120.5(3)
O2 C2 C3 125.2(3)
O2 C2 C1 115.4(2)
C3 C2 C1 119.4(3)
C2 C3 C4 119.9(3)
C5 C4 C3 120.6(3)
C4 C5 C6 120.4(3)
C5 C6 C1 119.1(3)
C8 C7 C12 121.7(3)
C8 C7 O2 120.0(3)
C12 C7 O2 118.1(3)
C7 C8 C9 118.7(3)
C10 C9 C8 120.3(3)
C9 C10 C11 120.2(3)
C12 C11 C10 120.2(3)
C7 C12 C11 119.0(3)
O3 C13 C14 105.8(3)
C13 C14 C15 102.9(3)
C16 C15 C14 102.1(3)
O3 C16 C15 103.2(3)
O4 C17 C18 106.4(3)
C17 C18 C19 106.0(3)
C20 C19 C18 105.4(3)
O4 C20 C19 108.1(3)

loop_
_geom_bond_atom_site_label_1
_geom_bond_atom_site_label_2
_geom_bond_distance
Ti1 O1 1.804(2)
Ti1 O4 2.110(2)
Ti1 O3 2.127(2)
Ti1 Cl2 2.2886(11)
Ti1 Cl1 2.3174(13)
Ti1 Cl3 2.3357(13)
O1 C1 1.350(3)
O2 C2 1.376(3)
O2 C7 1.400(4)
O3 C16 1.475(5)
O3 C13 1.477(4)
O4 C17 1.457(4)
O4 C20 1.464(4)
C1 C6 1.400(4)
C1 C2 1.402(4)
C2 C3 1.383(4)
C3 C4 1.392(5)
C4 C5 1.384(5)
C5 C6 1.386(4)
C7 C8 1.383(5)
C7 C12 1.383(4)
C8 C9 1.401(5)
C9 C10 1.374(5)
C10 C11 1.396(5)
C11 C12 1.386(4)
C13 C14 1.520(5)
C14 C15 1.529(6)
C15 C16 1.508(5)
C17 C18 1.482(5)
C18 C19 1.506(5)
C19 C20 1.480(5)
